data_4111294
loop_
_publ_author_name
'Michael J. Zdilla'
'Mahdi M. Abu-Omar'

_publ_contact_author_address
;    Department of Chemistry
     Purdue University
     560 Oval Dr.
     W. Lafayette
     IN 47907-2084
     USA
;
_publ_contact_author_email pfanwick@purdue.edu
_publ_contact_author_fax 1(765)4940239
_publ_contact_author_name 'Phillip E. Fanwick'
_publ_contact_author_phone 1(765)4944572
_publ_section_title
;
 Mechanism of Catalytic Aziridination with Manganese Corrole: The Often
 Postulated High-Valent Mn(V) Imido Is Not the Group Transfer Reagent
;
_journal_name_full 'Journal of the American Chemical Society'
_journal_page_first 16971
_journal_page_last 16979
_journal_paper_doi 10.1021/ja0665489
_journal_volume 128
_journal_year 2006
_chemical_compound_source 'Synthesis, Abu-Omar Group, Purdue University'
_chemical_formula_moiety 'C44 H15 Cr1 F15 N5 O2 S1'
_chemical_formula_structural '(Mn +5) (C37 H8 F15 N4 -3) (C7 H7 N S O2 -2)'
_chemical_formula_sum 'C44 H15 Cr F15 N5 O2 S'
_chemical_formula_weight 1014.68
_chemical_name_systematic ' Manganese(III) 5,10,15-tris(pentafluorophenyl)corrole tosyl imide'
_space_group_IT_number 14
_symmetry_cell_setting monoclinic
_symmetry_space_group_name_Hall '-P 2yn'
_symmetry_space_group_name_H-M 'P 1 21/n 1'
_atom_type_scat_source 'International Tables for Crystallography (Vol C)'
_audit_creation_date 28-11-05
_audit_creation_method SHELXL_and_local_programs
_audit_update_record ' ?'
_cell_angle_alpha 90.00
_cell_angle_beta 94.1214(9)
_cell_angle_gamma 90.00
_cell_formula_units_Z 4
_cell_length_a 11.2455(3)
_cell_length_b 27.8795(7)
_cell_length_c 13.7974(4)
_cell_measurement_reflns_used 27140
_cell_measurement_temperature 150
_cell_measurement_theta_max 26
_cell_measurement_theta_min 2
_cell_volume 4314.6(2)
_computing_cell_refinement DENZO/SCALEPACK_(Otwinowski,_1996)
_computing_data_collection Collect_(Nonius,_1998)
_computing_data_reduction DENZO/SCALEPACK_(Otwinowski,_1996)
_computing_molecular_graphics
;
    ORTEP (Johnson, 1976)
    PLATON (Spek, 1997)
;
_computing_structure_refinement SHELX97_(Sheldrick,_1997)
_computing_structure_solution direct_methods_(SIR2004,_Burla_et_al.,_2005)
_diffrn_ambient_temperature 150
_diffrn_measured_fraction_theta_full 0.9879
_diffrn_measured_fraction_theta_max 0.9879
_diffrn_measurement_device_type Nonius_KappaCCD
_diffrn_measurement_method \w
_diffrn_radiation_monochromator 'graphite 002'
_diffrn_radiation_type MO-K\a
_diffrn_radiation_wavelength 0.71073
_diffrn_reflns_av_R_equivalents 0.050
_diffrn_reflns_limit_h_max 14
_diffrn_reflns_limit_h_min 0
_diffrn_reflns_limit_k_max 34
_diffrn_reflns_limit_k_min 0
_diffrn_reflns_limit_l_max 17
_diffrn_reflns_limit_l_min -17
_diffrn_reflns_number 27140
_diffrn_reflns_theta_full 26.4
_diffrn_reflns_theta_max 26.34
_diffrn_reflns_theta_min 2.08
_exptl_absorpt_coefficient_mu 0.410
_exptl_absorpt_correction_T_max 0.9599
_exptl_absorpt_correction_T_min 0.9274
_exptl_absorpt_correction_type multi-scan_(Otwinowski_&_Minor,_1997)
_exptl_crystal_colour_modifier dark
_exptl_crystal_colour_primary red
_exptl_crystal_density_diffrn 1.562
_exptl_crystal_description needle
_exptl_crystal_F_000 2020
_exptl_crystal_size_max 0.44
_exptl_crystal_size_mid 0.25
_exptl_crystal_size_min 0.10
_platon_squeeze_details '                                                                       '
_refine_diff_density_max 2.10
_refine_diff_density_min -0.72
_refine_ls_extinction_method none
_refine_ls_goodness_of_fit_ref 1.114
_refine_ls_hydrogen_treatment constr
_refine_ls_matrix_type full
_refine_ls_number_parameters 614
_refine_ls_number_reflns 6737
_refine_ls_number_restraints 0
_refine_ls_R_factor_all 0.093
_refine_ls_R_factor_gt 0.079
_refine_ls_shift/su_max 0.000
_refine_ls_structure_factor_coef Fsqd
_refine_ls_weighting_details '1/[\s^2^(Fo^2^)+(0.0753P)^2^+16.9965P] where P=(Fo^2^+2Fc^2^)/3 '
_refine_ls_weighting_scheme calc
_refine_ls_wR_factor_gt 0.189
_refine_ls_wR_factor_ref 0.197
_reflns_number_gt 5590
_reflns_number_total 6737
_reflns_threshold_expression >2.0\s(I)
_cod_data_source_file ja0665489si20061022_083628.cif
_cod_data_source_block MZ80
_cod_original_formula_sum 'C44 H15 Cr1 F15 N5 O2 S1'
_cod_database_code 4111294

loop_
_symmetry_equiv_pos_as_xyz
'x, y, z'
'-x+1/2, y+1/2, -z+1/2'
'-x, -y, -z'
'x-1/2, -y-1/2, z-1/2'

loop_
_atom_site_label
_atom_site_type_symbol
_atom_site_fract_x
_atom_site_fract_y
_atom_site_fract_z
_atom_site_U_iso_or_equiv
_atom_site_adp_type
_atom_site_occupancy
_atom_site_symmetry_multiplicity
_atom_site_calc_flag
_atom_site_refinement_flags
Cr Cr 0.11804(7) 0.20235(3) 0.01610(6) 0.0268(2) Uani 1 1 d .
S(20) S -0.14045(14) 0.23989(6) -0.06785(11) 0.0461(4) Uani 1 1 d .
F(52) F 0.4400(3) 0.35389(11) -0.0234(3) 0.0447(8) Uani 1 1 d .
F(53) F 0.4932(3) 0.44453(12) -0.0720(3) 0.0624(11) Uani 1 1 d .
F(54) F 0.3199(4) 0.50386(12) -0.1482(3) 0.0702(12) Uani 1 1 d .
F(55) F 0.0910(4) 0.47227(14) -0.1732(4) 0.0860(15) Uani 1 1 d .
F(56) F 0.0389(4) 0.38154(14) -0.1239(4) 0.0738(13) Uani 1 1 d .
F(102) F 0.1407(3) 0.14320(14) -0.3559(2) 0.0552(10) Uani 1 1 d .
F(103) F 0.2413(4) 0.09837(15) -0.5019(3) 0.0655(11) Uani 1 1 d .
F(104) F 0.4603(4) 0.05753(15) -0.4695(3) 0.0630(11) Uani 1 1 d .
F(105) F 0.5765(3) 0.06131(13) -0.2899(3) 0.0508(9) Uani 1 1 d .
F(106) F 0.4801(3) 0.10950(12) -0.1470(2) 0.0459(8) Uani 1 1 d .
F(152) F -0.0280(3) 0.02296(12) 0.1166(3) 0.0572(10) Uani 1 1 d .
F(153) F -0.0266(4) -0.05835(12) 0.2227(3) 0.0617(11) Uani 1 1 d .
F(154) F 0.1379(4) -0.07125(12) 0.3712(3) 0.0607(11) Uani 1 1 d .
F(155) F 0.3039(4) -0.00308(13) 0.4167(2) 0.0579(10) Uani 1 1 d .
F(156) F 0.3106(3) 0.07683(12) 0.3074(2) 0.0421(8) Uani 1 1 d .
O(21) O -0.2379(4) 0.20832(17) -0.0747(3) 0.0524(12) Uani 1 1 d .
O(22) O -0.1476(5) 0.28144(18) -0.0084(3) 0.0651(14) Uani 1 1 d .
N(1) N 0.1450(4) 0.26279(15) 0.0806(3) 0.0276(9) Uani 1 1 d .
N(6) N 0.2096(4) 0.22788(15) -0.0861(3) 0.0294(10) Uani 1 1 d .
N(11) N 0.1838(4) 0.13776(15) -0.0015(3) 0.0301(10) Uani 1 1 d .
N(16) N 0.1195(4) 0.18485(15) 0.1524(3) 0.0282(10) Uani 1 1 d .
N(20) N -0.0220(4) 0.20667(18) -0.0283(3) 0.0395(11) Uani 1 1 d .
C(1) C 0.1218(5) 0.26604(19) 0.1761(4) 0.0309(12) Uani 1 1 d .
C(2) C 0.1325(5) 0.31483(19) 0.2050(4) 0.0351(13) Uani 1 1 d .
H(2) H 0.1218 0.3273 0.2679 0.042 Uiso 1 1 calc R
C(3) C 0.1611(5) 0.34035(19) 0.1257(4) 0.0357(13) Uani 1 1 d .
H(3) H 0.1720 0.3741 0.1234 0.043 Uiso 1 1 calc R
C(4) C 0.1717(5) 0.30826(18) 0.0469(4) 0.0334(12) Uani 1 1 d .
C(5) C 0.2083(5) 0.31465(19) -0.0453(4) 0.0317(12) Uani 1 1 d .
C(6) C 0.2270(5) 0.27643(18) -0.1094(4) 0.0309(12) Uani 1 1 d .
C(7) C 0.2744(5) 0.27886(19) -0.2017(4) 0.0346(13) Uani 1 1 d .
H(7) H 0.2943 0.3075 -0.2344 0.041 Uiso 1 1 calc R
C(8) C 0.2868(5) 0.23313(19) -0.2362(4) 0.0356(13) Uani 1 1 d .
H(8) H 0.3159 0.2243 -0.2966 0.043 Uiso 1 1 calc R
C(9) C 0.2472(5) 0.20107(18) -0.1631(4) 0.0319(12) Uani 1 1 d .
C(10) C 0.2527(5) 0.1518(2) -0.1628(4) 0.0349(13) Uani 1 1 d .
C(11) C 0.2230(5) 0.12181(18) -0.0881(4) 0.0331(12) Uani 1 1 d .
C(12) C 0.2344(6) 0.07029(19) -0.0840(4) 0.0416(14) Uani 1 1 d .
H(12) H 0.2601 0.0500 -0.1338 0.050 Uiso 1 1 calc R
C(13) C 0.2015(6) 0.05621(19) 0.0044(4) 0.0406(14) Uani 1 1 d .
H(13) H 0.1997 0.0241 0.0273 0.049 Uiso 1 1 calc R
C(14) C 0.1700(5) 0.09806(19) 0.0572(4) 0.0346(13) Uani 1 1 d .
C(15) C 0.1395(5) 0.09918(19) 0.1540(4) 0.0303(12) Uani 1 1 d .
C(16) C 0.1172(4) 0.14173(18) 0.2010(4) 0.0284(11) Uani 1 1 d .
C(17) C 0.0980(5) 0.1519(2) 0.2993(4) 0.0329(12) Uani 1 1 d .
H(17) H 0.0911 0.1290 0.3495 0.040 Uiso 1 1 calc R
C(18) C 0.0912(5) 0.2005(2) 0.3093(4) 0.0357(13) Uani 1 1 d .
H(18) H 0.0790 0.2174 0.3675 0.043 Uiso 1 1 calc R
C(19) C 0.1057(5) 0.22093(19) 0.2178(4) 0.0305(12) Uani 1 1 d .
C(21) C -0.1015(5) 0.2574(2) -0.1856(4) 0.0421(15) Uani 1 1 d .
C(22) C -0.1044(5) 0.3037(3) -0.2093(5) 0.0497(16) Uani 1 1 d .
H(22) H -0.1253 0.3273 -0.1638 0.060 Uiso 1 1 calc R
C(23) C -0.0767(6) 0.3164(3) -0.3008(5) 0.0499(16) Uani 1 1 d .
H(23) H -0.0805 0.3493 -0.3190 0.060 Uiso 1 1 calc R
C(24) C -0.0434(5) 0.2832(2) -0.3669(4) 0.0411(14) Uani 1 1 d .
C(25) C -0.0416(6) 0.2352(3) -0.3432(5) 0.0518(17) Uani 1 1 d .
H(25) H -0.0200 0.2118 -0.3889 0.062 Uiso 1 1 calc R
C(26) C -0.0728(6) 0.2211(2) -0.2483(5) 0.0527(17) Uani 1 1 d .
H(26) H -0.0737 0.1884 -0.2294 0.063 Uiso 1 1 calc R
C(27) C -0.0091(7) 0.3006(3) -0.4656(5) 0.070(2) Uani 1 1 d .
H(27A) H -0.0493 0.2809 -0.5169 0.105 Uiso 1 1 calc R
H(27B) H 0.0775 0.2979 -0.4688 0.105 Uiso 1 1 calc R
H(27C) H -0.0333 0.3341 -0.4747 0.105 Uiso 1 1 calc R
C(51) C 0.2388(5) 0.36448(18) -0.0759(4) 0.0332(12) Uani 1 1 d .
C(52) C 0.3531(5) 0.38183(19) -0.0635(4) 0.0345(13) Uani 1 1 d .
C(53) C 0.3812(6) 0.4283(2) -0.0877(4) 0.0401(14) Uani 1 1 d .
C(54) C 0.2938(7) 0.4580(2) -0.1248(5) 0.0490(17) Uani 1 1 d .
C(55) C 0.1783(7) 0.4427(2) -0.1378(5) 0.0523(17) Uani 1 1 d .
C(56) C 0.1521(6) 0.3962(2) -0.1125(5) 0.0462(15) Uani 1 1 d .
C(101) C 0.3063(5) 0.12752(19) -0.2471(4) 0.0346(13) Uani 1 1 d .
C(102) C 0.2491(5) 0.1246(2) -0.3389(4) 0.0376(13) Uani 1 1 d .
C(103) C 0.3008(6) 0.1015(2) -0.4142(4) 0.0440(15) Uani 1 1 d .
C(104) C 0.4107(6) 0.0804(2) -0.3976(4) 0.0412(14) Uani 1 1 d .
C(105) C 0.4675(5) 0.0822(2) -0.3075(4) 0.0410(14) Uani 1 1 d .
C(106) C 0.4171(5) 0.10648(19) -0.2342(4) 0.0346(13) Uani 1 1 d .
C(151) C 0.1404(5) 0.05333(18) 0.2105(4) 0.0303(12) Uani 1 1 d .
C(152) C 0.0548(5) 0.0173(2) 0.1910(4) 0.0396(14) Uani 1 1 d .
C(153) C 0.0569(6) -0.0242(2) 0.2442(4) 0.0418(15) Uani 1 1 d .
C(154) C 0.1398(6) -0.0309(2) 0.3192(4) 0.0405(14) Uani 1 1 d .
C(155) C 0.2237(5) 0.0038(2) 0.3408(4) 0.0387(14) Uani 1 1 d .
C(156) C 0.2248(5) 0.04458(19) 0.2866(4) 0.0325(12) Uani 1 1 d .

loop_
_atom_site_aniso_label
_atom_site_aniso_U_11
_atom_site_aniso_U_22
_atom_site_aniso_U_33
_atom_site_aniso_U_12
_atom_site_aniso_U_13
_atom_site_aniso_U_23
Cr 0.0313(5) 0.0247(4) 0.0240(4) -0.0023(4) -0.0013(3) 0.0020(3)
S20 0.0454(9) 0.0526(10) 0.0402(9) 0.0085(8) 0.0027(7) 0.0050(7)
F52 0.0382(18) 0.0329(18) 0.064(2) 0.0043(15) 0.0096(16) 0.0066(16)
F53 0.060(3) 0.0344(19) 0.097(3) -0.0109(18) 0.032(2) 0.0003(19)
F54 0.102(3) 0.0224(18) 0.090(3) 0.002(2) 0.036(3) 0.0111(19)
F55 0.100(4) 0.037(2) 0.116(4) 0.017(2) -0.029(3) 0.025(2)
F56 0.059(3) 0.045(2) 0.112(4) 0.0049(19) -0.034(2) 0.008(2)
F102 0.060(2) 0.065(2) 0.039(2) 0.0180(19) -0.0092(17) -0.0117(17)
F103 0.083(3) 0.078(3) 0.033(2) 0.021(2) -0.0110(19) -0.0148(18)
F104 0.081(3) 0.067(3) 0.042(2) 0.019(2) 0.0098(19) -0.0179(19)
F105 0.053(2) 0.049(2) 0.050(2) 0.0139(17) 0.0059(17) -0.0006(17)
F106 0.051(2) 0.049(2) 0.0366(19) 0.0038(16) -0.0026(15) -0.0054(15)
F152 0.060(2) 0.0365(19) 0.070(2) -0.0141(17) -0.026(2) 0.0094(17)
F153 0.072(3) 0.0320(19) 0.081(3) -0.0141(18) 0.008(2) 0.0056(18)
F154 0.103(3) 0.0326(19) 0.048(2) 0.009(2) 0.017(2) 0.0173(16)
F155 0.083(3) 0.056(2) 0.0321(18) 0.024(2) -0.0097(18) 0.0027(16)
F156 0.0432(19) 0.0463(19) 0.0355(18) -0.0006(16) -0.0061(14) -0.0015(15)
O21 0.032(2) 0.074(3) 0.051(3) -0.005(2) 0.0012(19) 0.020(2)
O22 0.092(4) 0.058(3) 0.045(3) 0.025(3) 0.007(2) -0.007(2)
N1 0.032(2) 0.024(2) 0.027(2) 0.0010(18) 0.0006(18) 0.0020(18)
N6 0.031(2) 0.025(2) 0.031(2) -0.0005(19) -0.0014(19) -0.0002(19)
N11 0.041(3) 0.022(2) 0.028(2) -0.0021(19) 0.0025(19) 0.0017(18)
N16 0.031(2) 0.028(2) 0.026(2) 0.0008(19) 0.0004(18) 0.0039(18)
N20 0.037(3) 0.043(3) 0.038(3) -0.011(2) -0.002(2) 0.011(2)
C1 0.035(3) 0.031(3) 0.027(3) 0.002(2) 0.004(2) 0.001(2)
C2 0.050(3) 0.029(3) 0.026(3) 0.003(3) 0.003(2) -0.002(2)
C3 0.051(3) 0.022(3) 0.034(3) -0.001(3) 0.002(3) -0.004(2)
C4 0.042(3) 0.019(3) 0.039(3) 0.002(2) 0.003(3) 0.004(2)
C5 0.035(3) 0.026(3) 0.033(3) -0.002(2) -0.004(2) 0.003(2)
C6 0.034(3) 0.023(3) 0.036(3) 0.000(2) 0.003(2) 0.001(2)
C7 0.043(3) 0.024(3) 0.037(3) -0.005(2) 0.006(3) 0.006(2)
C8 0.048(3) 0.029(3) 0.030(3) -0.004(3) 0.008(2) 0.002(2)
C9 0.037(3) 0.026(3) 0.033(3) -0.002(2) 0.001(2) 0.000(2)
C10 0.042(3) 0.034(3) 0.028(3) 0.001(3) 0.000(2) -0.002(2)
C11 0.050(3) 0.024(3) 0.024(3) -0.005(2) 0.000(2) -0.001(2)
C12 0.071(4) 0.023(3) 0.031(3) -0.003(3) 0.007(3) -0.004(2)
C13 0.070(4) 0.016(3) 0.036(3) -0.001(3) 0.004(3) 0.000(2)
C14 0.040(3) 0.030(3) 0.033(3) -0.002(2) -0.003(2) 0.002(2)
C15 0.037(3) 0.032(3) 0.022(3) -0.005(2) 0.001(2) 0.005(2)
C16 0.029(3) 0.025(3) 0.031(3) -0.002(2) 0.002(2) 0.002(2)
C17 0.032(3) 0.035(3) 0.032(3) -0.001(2) 0.000(2) 0.008(2)
C18 0.037(3) 0.037(3) 0.033(3) 0.001(3) 0.002(2) 0.002(2)
C19 0.030(3) 0.033(3) 0.028(3) 0.002(2) 0.001(2) 0.001(2)
C21 0.031(3) 0.061(4) 0.034(3) 0.005(3) 0.001(2) -0.008(3)
C22 0.039(4) 0.059(4) 0.049(4) 0.001(3) -0.006(3) 0.003(3)
C23 0.048(4) 0.058(4) 0.043(4) -0.001(3) 0.002(3) 0.004(3)
C24 0.029(3) 0.060(4) 0.033(3) 0.007(3) 0.000(2) 0.011(3)
C25 0.055(4) 0.060(4) 0.040(4) 0.007(3) 0.000(3) -0.009(3)
C26 0.049(4) 0.038(3) 0.068(5) -0.004(3) -0.014(3) 0.016(3)
C27 0.056(4) 0.117(7) 0.038(4) 0.003(4) 0.010(3) 0.020(4)
C51 0.048(3) 0.023(3) 0.029(3) 0.002(2) 0.007(2) 0.000(2)
C52 0.046(3) 0.028(3) 0.031(3) 0.001(3) 0.012(2) 0.000(2)
C53 0.050(4) 0.027(3) 0.046(3) -0.001(3) 0.022(3) -0.004(3)
C54 0.084(5) 0.021(3) 0.045(4) 0.002(3) 0.026(3) 0.008(3)
C55 0.070(5) 0.034(3) 0.051(4) 0.012(3) -0.006(3) 0.012(3)
C56 0.045(4) 0.034(3) 0.058(4) 0.004(3) -0.007(3) 0.005(3)
C101 0.050(4) 0.027(3) 0.028(3) -0.003(3) 0.007(2) -0.002(2)
C102 0.051(4) 0.031(3) 0.032(3) 0.006(3) 0.003(3) 0.001(2)
C103 0.071(4) 0.040(3) 0.021(3) 0.002(3) 0.000(3) -0.003(2)
C104 0.060(4) 0.032(3) 0.033(3) -0.001(3) 0.012(3) -0.006(2)
C105 0.046(4) 0.031(3) 0.046(4) 0.005(3) 0.004(3) 0.002(3)
C106 0.049(4) 0.030(3) 0.025(3) -0.004(3) 0.001(2) -0.003(2)
C151 0.036(3) 0.024(3) 0.031(3) 0.001(2) 0.004(2) 0.006(2)
C152 0.044(3) 0.030(3) 0.045(3) 0.000(3) -0.001(3) 0.005(3)
C153 0.053(4) 0.024(3) 0.050(4) -0.006(3) 0.016(3) 0.002(3)
C154 0.059(4) 0.030(3) 0.033(3) 0.011(3) 0.010(3) 0.006(2)
C155 0.050(4) 0.043(3) 0.023(3) 0.015(3) 0.001(3) 0.002(2)
C156 0.043(3) 0.025(3) 0.030(3) 0.005(2) 0.006(2) 0.001(2)

loop_
_atom_type_symbol
_atom_type_radius_bond
Cr 1.18
S 1.02
F 0.72
O 0.73
N 0.75
C 0.77
H 0.32

loop_
_geom_angle_atom_site_label_1
_geom_angle_atom_site_label_2
_geom_angle_atom_site_label_3
_geom_angle
N20 Cr N1 102.9(2)
N20 Cr N6 104.2(2)
N1 Cr N6 86.58(18)
N20 Cr N16 108.6(2)
N1 Cr N16 77.39(18)
N6 Cr N16 145.92(18)
N20 Cr N11 112.2(2)
N1 Cr N11 144.32(18)
N6 Cr N11 91.26(18)
N16 Cr N11 85.00(17)
O21 S20 O22 118.2(3)
O21 S20 N20 105.8(3)
O22 S20 N20 109.7(3)
O21 S20 C21 110.6(3)
O22 S20 C21 109.3(3)
N20 S20 C21 101.9(3)
C1 N1 C4 108.8(4)
C1 N1 Cr 118.1(3)
C4 N1 Cr 132.6(4)
C9 N6 C6 106.7(4)
C9 N6 Cr 124.4(3)
C6 N6 Cr 127.5(3)
C11 N11 C14 107.8(4)
C11 N11 Cr 123.3(3)
C14 N11 Cr 126.8(4)
C19 N16 C16 108.3(4)
C19 N16 Cr 117.4(3)
C16 N16 Cr 133.7(4)
Cr N20 S20 150.7(3)
N1 C1 C19 112.1(5)
N1 C1 C2 108.5(4)
C19 C1 C2 139.1(5)
C3 C2 C1 107.1(5)
C3 C2 H2 126.50
C1 C2 H2 126.50
C2 C3 C4 108.9(5)
C2 C3 H3 125.60
C4 C3 H3 125.60
C5 C4 N1 120.8(5)
C5 C4 C3 132.3(5)
N1 C4 C3 106.7(5)
C4 C5 C6 123.4(5)
C4 C5 C51 118.0(5)
C6 C5 C51 118.5(5)
N6 C6 C5 123.6(5)
N6 C6 C7 108.6(4)
C5 C6 C7 127.6(5)
C8 C7 C6 108.7(5)
C8 C7 H7 125.60
C6 C7 H7 125.60
C7 C8 C9 106.9(5)
C7 C8 H8 126.60
C9 C8 H8 126.60
C10 C9 N6 123.5(5)
C10 C9 C8 127.2(5)
N6 C9 C8 109.1(4)
C9 C10 C11 126.2(5)
C9 C10 C101 117.8(5)
C11 C10 C101 115.7(5)
N11 C11 C10 124.1(5)
N11 C11 C12 108.7(4)
C10 C11 C12 127.1(5)
C13 C12 C11 107.1(5)
C13 C12 H12 126.50
C11 C12 H12 126.50
C12 C13 C14 108.3(5)
C12 C13 H13 125.80
C14 C13 H13 125.80
N11 C14 C15 125.7(5)
N11 C14 C13 108.1(5)
C15 C14 C13 126.0(5)
C16 C15 C14 122.0(5)
C16 C15 C151 118.9(4)
C14 C15 C151 118.9(5)
N16 C16 C15 120.6(5)
N16 C16 C17 107.5(4)
C15 C16 C17 131.8(5)
C18 C17 C16 108.0(5)
C18 C17 H17 126.00
C16 C17 H17 126.00
C17 C18 C19 107.5(5)
C17 C18 H18 126.30
C19 C18 H18 126.30
N16 C19 C1 111.5(4)
N16 C19 C18 108.7(5)
C1 C19 C18 139.5(5)
C22 C21 C26 123.9(6)
C22 C21 S20 119.1(5)
C26 C21 S20 116.9(5)
C21 C22 C23 118.3(7)
C21 C22 H22 120.80
C23 C22 H22 120.80
C22 C23 C24 122.0(7)
C22 C23 H23 119.00
C24 C23 H23 119.00
C23 C24 C25 119.9(6)
C23 C24 C27 118.6(6)
C25 C24 C27 121.5(6)
C24 C25 C26 118.9(6)
C24 C25 H25 120.60
C26 C25 H25 120.60
C21 C26 C25 117.0(6)
C21 C26 H26 121.50
C25 C26 H26 121.50
C24 C27 H27A 109.50
C24 C27 H27B 109.50
H27A C27 H27B 109.50
C24 C27 H27C 109.50
H27A C27 H27C 109.50
H27B C27 H27C 109.50
C52 C51 C56 116.7(5)
C52 C51 C5 121.5(5)
C56 C51 C5 121.7(5)
F52 C52 C51 119.8(5)
F52 C52 C53 118.2(5)
C51 C52 C53 122.0(5)
F53 C53 C54 120.0(5)
F53 C53 C52 120.5(6)
C54 C53 C52 119.5(6)
F54 C54 C53 120.2(6)
F54 C54 C55 119.0(6)
C53 C54 C55 120.9(5)
F55 C55 C54 121.1(6)
F55 C55 C56 120.2(7)
C54 C55 C56 118.6(6)
F56 C56 C55 118.5(6)
F56 C56 C51 119.2(5)
C55 C56 C51 122.3(6)
C106 C101 C102 116.7(5)
C106 C101 C10 120.0(5)
C102 C101 C10 123.2(5)
F102 C102 C101 119.9(5)
F102 C102 C103 118.5(5)
C101 C102 C103 121.5(6)
F103 C103 C104 120.4(5)
F103 C103 C102 119.8(6)
C104 C103 C102 119.7(5)
F104 C104 C105 120.3(6)
F104 C104 C103 120.0(5)
C105 C104 C103 119.7(5)
C104 C105 F105 120.4(5)
C104 C105 C106 120.1(6)
F105 C105 C106 119.5(5)
F106 C106 C105 117.9(5)
F106 C106 C101 119.9(5)
C105 C106 C101 122.2(5)
C156 C151 C152 116.2(5)
C156 C151 C15 121.5(5)
C152 C151 C15 122.2(5)
F152 C152 C153 119.5(5)
F152 C152 C151 119.3(5)
C153 C152 C151 121.1(5)
F153 C153 C154 119.8(5)
F153 C153 C152 119.5(6)
C154 C153 C152 120.7(6)
F154 C154 C153 119.3(6)
F154 C154 C155 121.1(5)
C153 C154 C155 119.6(5)
F155 C155 C156 120.9(6)
F155 C155 C154 118.8(5)
C156 C155 C154 120.3(5)
F156 C156 C155 118.6(5)
F156 C156 C151 119.3(5)
C155 C156 C151 122.0(5)

loop_
_geom_bond_atom_site_label_1
_geom_bond_atom_site_label_2
_geom_bond_distance
Cr N20 1.653(5)
Cr N1 1.919(4)
Cr N6 1.940(4)
Cr N16 1.942(4)
Cr N11 1.968(4)
S20 O21 1.403(5)
S20 O22 1.425(5)
S20 N20 1.680(5)
S20 C21 1.781(6)
F52 C52 1.338(6)
F53 C53 1.341(7)
F54 C54 1.355(7)
F55 C55 1.347(7)
F56 C56 1.336(7)
F102 C102 1.331(7)
F103 C103 1.342(7)
F104 C104 1.334(7)
F105 C105 1.363(7)
F106 C106 1.354(6)
F152 C152 1.345(7)
F153 C153 1.354(7)
F154 C154 1.334(6)
F155 C155 1.345(6)
F156 C156 1.335(6)
N1 C1 1.364(7)
N1 C4 1.390(7)
N6 C9 1.389(7)
N6 C6 1.408(7)
N11 C11 1.376(7)
N11 C14 1.387(7)
N16 C19 1.367(7)
N16 C16 1.378(6)
C1 C19 1.400(7)
C1 C2 1.420(7)
C2 C3 1.364(8)
C2 H2 0.9500
C3 C4 1.419(8)
C3 H3 0.9500
C4 C5 1.377(8)
C5 C6 1.410(8)
C5 C51 1.499(7)
C6 C7 1.417(8)
C7 C8 1.371(8)
C7 H7 0.9500
C8 C9 1.442(7)
C8 H8 0.9500
C9 C10 1.376(8)
C10 C11 1.387(8)
C10 C101 1.507(7)
C11 C12 1.443(7)
C12 C13 1.358(8)
C12 H12 0.9500
C13 C14 1.433(8)
C13 H13 0.9500
C14 C15 1.404(7)
C15 C16 1.384(7)
C15 C151 1.496(7)
C16 C17 1.417(7)
C17 C18 1.364(8)
C17 H17 0.9500
C18 C19 1.406(8)
C18 H18 0.9500
C21 C22 1.331(9)
C21 C26 1.385(9)
C22 C23 1.369(9)
C22 H22 0.9500
C23 C24 1.372(9)
C23 H23 0.9500
C24 C25 1.377(9)
C24 C27 1.521(8)
C25 C26 1.434(9)
C25 H25 0.9500
C26 H26 0.9500
C27 H27A 0.9800
C27 H27B 0.9800
C27 H27C 0.9800
C51 C52 1.372(8)
C51 C56 1.385(8)
C52 C53 1.379(8)
C53 C54 1.359(9)
C54 C55 1.367(10)
C55 C56 1.379(9)
C101 C106 1.377(8)
C101 C102 1.382(8)
C102 C103 1.385(8)
C103 C104 1.373(9)
C104 C105 1.357(9)
C105 C106 1.373(8)
C151 C156 1.386(8)
C151 C152 1.403(8)
C152 C153 1.370(8)
C153 C154 1.356(9)
C154 C155 1.369(9)
C155 C156 1.363(8)

loop_
_geom_torsion_atom_site_label_1
_geom_torsion_atom_site_label_2
_geom_torsion_atom_site_label_3
_geom_torsion_atom_site_label_4
_geom_torsion
N(20) Cr N(1) C(1) 90.3(4)
N(6) Cr N(1) C(1) -165.9(4)
N(16) Cr N(1) C(1) -16.2(4)
N(11) Cr N(1) C(1) -78.5(5)
N(20) Cr N(1) C(4) -80.5(5)
N(6) Cr N(1) C(4) 23.2(5)
N(16) Cr N(1) C(4) 173.0(5)
N(11) Cr N(1) C(4) 110.6(5)
N(20) Cr N(6) C(9) -86.5(4)
N(1) Cr N(6) C(9) 171.1(4)
N(16) Cr N(6) C(9) 109.6(5)
N(11) Cr N(6) C(9) 26.7(4)
N(20) Cr N(6) C(6) 78.1(5)
N(1) Cr N(6) C(6) -24.4(4)
N(16) Cr N(6) C(6) -85.8(5)
N(11) Cr N(6) C(6) -168.7(4)
N(20) Cr N(11) C(11) 78.9(5)
N(1) Cr N(11) C(11) -112.9(4)
N(6) Cr N(11) C(11) -27.0(4)
N(16) Cr N(11) C(11) -173.1(4)
N(20) Cr N(11) C(14) -82.7(5)
N(1) Cr N(11) C(14) 85.5(5)
N(6) Cr N(11) C(14) 171.4(4)
N(16) Cr N(11) C(14) 25.4(4)
N(20) Cr N(16) C(19) -82.8(4)
N(1) Cr N(16) C(19) 16.7(4)
N(6) Cr N(16) C(19) 80.7(5)
N(11) Cr N(16) C(19) 165.5(4)
N(20) Cr N(16) C(16) 87.8(5)
N(1) Cr N(16) C(16) -172.7(5)
N(6) Cr N(16) C(16) -108.8(5)
N(11) Cr N(16) C(16) -24.0(5)
N(1) Cr N(20) S(20) 24.9(7)
N(6) Cr N(20) S(20) -64.8(7)
N(16) Cr N(20) S(20) 105.7(6)
N(11) Cr N(20) S(20) -162.1(6)
O(21) S(20) N(20) Cr -167.8(6)
O(22) S(20) N(20) Cr -39.2(7)
C(21) S(20) N(20) Cr 76.5(7)
C(4) N(1) C(1) C(19) -174.1(4)
Cr N(1) C(1) C(19) 13.0(6)
C(4) N(1) C(1) C(2) 0.5(6)
Cr N(1) C(1) C(2) -172.4(4)
N(1) C(1) C(2) C(3) 0.6(6)
C(19) C(1) C(2) C(3) 173.0(7)
C(1) C(2) C(3) C(4) -1.5(7)
C(1) N(1) C(4) C(5) 174.6(5)
Cr N(1) C(4) C(5) -13.9(8)
C(1) N(1) C(4) C(3) -1.4(6)
Cr N(1) C(4) C(3) 170.1(4)
C(2) C(3) C(4) C(5) -173.6(6)
C(2) C(3) C(4) N(1) 1.8(6)
N(1) C(4) C(5) C(6) -3.3(8)
C(3) C(4) C(5) C(6) 171.6(6)
N(1) C(4) C(5) C(51) -178.4(5)
C(3) C(4) C(5) C(51) -3.5(9)
C(9) N(6) C(6) C(5) -174.6(5)
Cr N(6) C(6) C(5) 18.6(7)
C(9) N(6) C(6) C(7) 0.6(6)
Cr N(6) C(6) C(7) -166.1(4)
C(4) C(5) C(6) N(6) 0.4(8)
C(51) C(5) C(6) N(6) 175.4(5)
C(4) C(5) C(6) C(7) -173.9(6)
C(51) C(5) C(6) C(7) 1.1(8)
N(6) C(6) C(7) C(8) 0.0(6)
C(5) C(6) C(7) C(8) 175.0(5)
C(6) C(7) C(8) C(9) -0.6(6)
C(6) N(6) C(9) C(10) 174.6(5)
Cr N(6) C(9) C(10) -18.2(7)
C(6) N(6) C(9) C(8) -1.0(6)
Cr N(6) C(9) C(8) 166.3(4)
C(7) C(8) C(9) C(10) -174.4(6)
C(7) C(8) C(9) N(6) 1.0(6)
N(6) C(9) C(10) C(11) -0.3(9)
C(8) C(9) C(10) C(11) 174.4(6)
N(6) C(9) C(10) C(101) -174.2(5)
C(8) C(9) C(10) C(101) 0.5(9)
C(14) N(11) C(11) C(10) -176.4(5)
Cr N(11) C(11) C(10) 19.0(8)
C(14) N(11) C(11) C(12) 0.0(6)
Cr N(11) C(11) C(12) -164.6(4)
C(9) C(10) C(11) N(11) -0.5(9)
C(101) C(10) C(11) N(11) 173.6(5)
C(9) C(10) C(11) C(12) -176.2(6)
C(101) C(10) C(11) C(12) -2.1(9)
N(11) C(11) C(12) C(13) 0.2(7)
C(10) C(11) C(12) C(13) 176.5(6)
C(11) C(12) C(13) C(14) -0.4(7)
C(11) N(11) C(14) C(15) 175.2(5)
Cr N(11) C(14) C(15) -20.9(8)
C(11) N(11) C(14) C(13) -0.2(6)
Cr N(11) C(14) C(13) 163.6(4)
C(12) C(13) C(14) N(11) 0.4(7)
C(12) C(13) C(14) C(15) -175.1(6)
N(11) C(14) C(15) C(16) 1.3(9)
C(13) C(14) C(15) C(16) 176.0(6)
N(11) C(14) C(15) C(151) -173.8(5)
C(13) C(14) C(15) C(151) 0.9(9)
C(19) N(16) C(16) C(15) -174.4(5)
Cr N(16) C(16) C(15) 14.4(8)
C(19) N(16) C(16) C(17) 1.6(6)
Cr N(16) C(16) C(17) -169.5(4)
C(14) C(15) C(16) N(16) 2.7(8)
C(151) C(15) C(16) N(16) 177.9(5)
C(14) C(15) C(16) C(17) -172.2(5)
C(151) C(15) C(16) C(17) 2.9(9)
N(16) C(16) C(17) C(18) -1.1(6)
C(15) C(16) C(17) C(18) 174.3(6)
C(16) C(17) C(18) C(19) 0.2(6)
C(16) N(16) C(19) C(1) 172.7(4)
Cr N(16) C(19) C(1) -14.5(6)
C(16) N(16) C(19) C(18) -1.5(6)
Cr N(16) C(19) C(18) 171.3(3)
N(1) C(1) C(19) N(16) 1.1(6)
C(2) C(1) C(19) N(16) -171.1(6)
N(1) C(1) C(19) C(18) 172.6(6)
C(2) C(1) C(19) C(18) 0.4(13)
C(17) C(18) C(19) N(16) 0.8(6)
C(17) C(18) C(19) C(1) -170.9(6)
O(21) S(20) C(21) C(22) 120.5(5)
O(22) S(20) C(21) C(22) -11.3(6)
N(20) S(20) C(21) C(22) -127.4(5)
O(21) S(20) C(21) C(26) -57.8(5)
O(22) S(20) C(21) C(26) 170.4(5)
N(20) S(20) C(21) C(26) 54.4(5)
C(26) C(21) C(22) C(23) -0.5(10)
S(20) C(21) C(22) C(23) -178.6(5)
C(21) C(22) C(23) C(24) -1.7(10)
C(22) C(23) C(24) C(25) 2.4(10)
C(22) C(23) C(24) C(27) -177.5(6)
C(23) C(24) C(25) C(26) -1.1(9)
C(27) C(24) C(25) C(26) 178.8(6)
C(22) C(21) C(26) C(25) 1.7(9)
S(20) C(21) C(26) C(25) 179.9(5)
C(24) C(25) C(26) C(21) -0.9(9)
C(4) C(5) C(51) C(52) 91.9(7)
C(6) C(5) C(51) C(52) -83.5(7)
C(4) C(5) C(51) C(56) -84.2(7)
C(6) C(5) C(51) C(56) 100.5(7)
C(56) C(51) C(52) F(52) 176.3(5)
C(5) C(51) C(52) F(52) 0.1(8)
C(56) C(51) C(52) C(53) -1.1(8)
C(5) C(51) C(52) C(53) -177.3(5)
F(52) C(52) C(53) F(53) 0.6(8)
C(51) C(52) C(53) F(53) 178.0(5)
F(52) C(52) C(53) C(54) -177.3(5)
C(51) C(52) C(53) C(54) 0.2(9)
F(53) C(53) C(54) F(54) 1.6(9)
C(52) C(53) C(54) F(54) 179.5(5)
F(53) C(53) C(54) C(55) -177.5(6)
C(52) C(53) C(54) C(55) 0.3(9)
F(54) C(54) C(55) F(55) -0.1(10)
C(53) C(54) C(55) F(55) 179.0(6)
F(54) C(54) C(55) C(56) -179.0(6)
C(53) C(54) C(55) C(56) 0.1(10)
F(55) C(55) C(56) F(56) 0.0(10)
C(54) C(55) C(56) F(56) 178.9(6)
F(55) C(55) C(56) C(51) 180.0(6)
C(54) C(55) C(56) C(51) -1.1(10)
C(52) C(51) C(56) F(56) -178.5(5)
C(5) C(51) C(56) F(56) -2.3(9)
C(52) C(51) C(56) C(55) 1.6(9)
C(5) C(51) C(56) C(55) 177.8(6)
C(9) C(10) C(101) C(106) 107.6(6)
C(11) C(10) C(101) C(106) -67.0(7)
C(9) C(10) C(101) C(102) -73.0(7)
C(11) C(10) C(101) C(102) 112.4(6)
C(106) C(101) C(102) F(102) 178.5(5)
C(10) C(101) C(102) F(102) -0.8(8)
C(106) C(101) C(102) C(103) 0.1(8)
C(10) C(101) C(102) C(103) -179.3(5)
F(102) C(102) C(103) F(103) 0.0(9)
C(101) C(102) C(103) F(103) 178.5(5)
F(102) C(102) C(103) C(104) -177.6(5)
C(101) C(102) C(103) C(104) 0.9(9)
F(103) C(103) C(104) F(104) 1.6(9)
C(102) C(103) C(104) F(104) 179.2(5)
F(103) C(103) C(104) C(105) -177.3(6)
C(102) C(103) C(104) C(105) 0.2(9)
F(104) C(104) C(105) F(105) 1.0(9)
C(103) C(104) C(105) F(105) 179.9(5)
F(104) C(104) C(105) C(106) 178.7(5)
C(103) C(104) C(105) C(106) -2.3(9)
C(104) C(105) C(106) F(106) -176.5(5)
F(105) C(105) C(106) F(106) 1.3(8)
C(104) C(105) C(106) C(101) 3.5(9)
F(105) C(105) C(106) C(101) -178.8(5)
C(102) C(101) C(106) F(106) 177.6(5)
C(10) C(101) C(106) F(106) -3.0(8)
C(102) C(101) C(106) C(105) -2.3(8)
C(10) C(101) C(106) C(105) 177.1(5)
C(16) C(15) C(151) C(156) -64.6(7)
C(14) C(15) C(151) C(156) 110.7(6)
C(16) C(15) C(151) C(152) 114.0(6)
C(14) C(15) C(151) C(152) -70.7(7)
C(156) C(151) C(152) F(152) -178.4(5)
C(15) C(151) C(152) F(152) 2.9(8)
C(156) C(151) C(152) C(153) -0.8(8)
C(15) C(151) C(152) C(153) -179.5(5)
F(152) C(152) C(153) F(153) -1.8(9)
C(151) C(152) C(153) F(153) -179.4(5)
F(152) C(152) C(153) C(154) 179.7(5)
C(151) C(152) C(153) C(154) 2.1(9)
F(153) C(153) C(154) F(154) -0.1(8)
C(152) C(153) C(154) F(154) 178.4(5)
F(153) C(153) C(154) C(155) -179.8(5)
C(152) C(153) C(154) C(155) -1.3(9)
F(154) C(154) C(155) F(155) -1.0(8)
C(153) C(154) C(155) F(155) 178.7(5)
F(154) C(154) C(155) C(156) 179.6(5)
C(153) C(154) C(155) C(156) -0.7(9)
F(155) C(155) C(156) F(156) 3.1(8)
C(154) C(155) C(156) F(156) -177.5(5)
F(155) C(155) C(156) C(151) -177.4(5)
C(154) C(155) C(156) C(151) 2.0(8)
C(152) C(151) C(156) F(156) 178.3(5)
C(15) C(151) C(156) F(156) -3.0(8)
C(152) C(151) C(156) C(155) -1.3(8)
C(15) C(151) C(156) C(155) 177.4(5)

loop_
_platon_squeeze_void_nr
_platon_squeeze_void_average_x
_platon_squeeze_void_average_y
_platon_squeeze_void_average_z
_platon_squeeze_void_volume
_platon_squeeze_void_count_electrons
1 0.000 0.500 0.500 332.6 52.6
2 0.500 1.000 0.000 332.8 52.4
